data_9002875
loop_
_publ_author_name
'Groat, L. A.'
'Chakoumakos, B. C.'
'Brouwer, D. H.'
'Hoffman, C. M.'
'Fyfe, C. A.'
'Morell, H.'
'Schultz, A. J.'

_publ_section_title
;The amblygonite (LiAlPO4F) - montebrasite (LiAlPO4OH) solid solution: A
 combined powder and single-crystal neutron diffraction and solid-state Li
 MAS, CP MAS, and REDOR NMR study Sample: from Tanco Pegmatite, Bernic Lake,
 Manitoba at T = 225 K
;
_journal_name_full 'American Mineralogist'
_journal_page_first 195
_journal_page_last 210
_journal_volume 88
_journal_year 2003
_chemical_formula_sum 'Al F0.45 H0.55 Li O4.55 P'
_chemical_name_mineral Montebrasite
_space_group_IT_number 2
_symmetry_space_group_name_Hall '-P 1 (1/2*x+1/2*y,1/2*x-1/2*y,-z)'
_symmetry_space_group_name_H-M 'C -1'
_cell_angle_alpha 90.939
_cell_angle_beta 117.76
_cell_angle_gamma 91.377
_cell_length_a 6.6914
_cell_length_b 7.7150
_cell_length_c 6.9697
_cell_formula_units_Z 4
_cell_volume 318.147
_database_code_amcsd 0002964
_diffrn_ambient_temperature 225
_exptl_crystal_density_diffrn 3.065
_cod_original_formula_sum 'P Al O4.55 F.45 H.55 Li'
_cod_database_code 9002875

loop_
_space_group_symop_operation_xyz
x,y,z
1/2+x,1/2+y,z
-x,-y,-z
1/2-x,1/2-y,-z

loop_
_atom_site_label
_atom_site_fract_x
_atom_site_fract_y
_atom_site_fract_z
_atom_site_occupancy
_atom_site_U_iso_or_equiv
P 0.98470 0.34110 0.26160 1.00000 0.00560
Al1 0.00000 0.00000 0.00000 1.00000 0.00590
Al2 0.00000 0.00000 0.50000 1.00000 0.00470
O1 -0.31680 0.01590 -0.15340 1.00000 0.00780
O2 0.29840 0.06000 0.58020 1.00000 0.00840
O3 0.10040 -0.22290 -0.38730 1.00000 0.00730
O4 0.02510 0.23380 0.09790 1.00000 0.00860
O 0.03610 0.08660 -0.23210 0.55000 0.00840
F 0.03610 0.08660 -0.23210 0.45000 0.00840
H 0.20150 0.13700 0.84440 0.55000 0.02000
Li1 0.05200 -0.32200 0.25200 0.38000 0.01500
Li2 0.06840 -0.32240 0.31600 0.62000 0.00900

loop_
_cod_related_entry_id
_cod_related_entry_database
_cod_related_entry_code
1 AMCSD 0002964
